data_4109595
loop_
_publ_author_name
'Ognjen \<S. Miljani\'c'
'William R. Dichtel'
'Saeed I. Khan'
'Shahab Mortezaei'
'James R. Heath'
'J. Fraser Stoddart'

_publ_section_title
;
 Structural and Co-conformational Effects of Alkyne-Derived Subunits in
 Charged Donor-Acceptor [2]Catenanes
;
_journal_name_full 'Journal of the American Chemical Society'
_journal_page_first 8236
_journal_page_last 8246
_journal_paper_doi 10.1021/ja071319n
_journal_volume 129
_journal_year 2007
_chemical_formula_moiety 'C36 H32 N4, C25 H33 N3 O7, 4(F6 P), 6(C2 H3 N)'
_chemical_formula_sum 'C73 H83 F24 N13 O7 P4'
_chemical_formula_weight 1834.40
_chemical_name_systematic
; 
 ? 
;
_space_group_IT_number 2
_symmetry_cell_setting triclinic
_symmetry_space_group_name_Hall '-P 1'
_symmetry_space_group_name_H-M 'P -1'
_atom_sites_solution_hydrogens geom
_atom_sites_solution_primary direct
_atom_sites_solution_secondary difmap
_audit_creation_method SHELXL-97
_cell_angle_alpha 95.059(7)
_cell_angle_beta 106.489(7)
_cell_angle_gamma 116.953(5)
_cell_formula_units_Z 2
_cell_length_a 15.304(7)
_cell_length_b 15.316(7)
_cell_length_c 21.776(14)
_cell_measurement_reflns_used 8015
_cell_measurement_temperature 100(2)
_cell_measurement_theta_max 26.56
_cell_measurement_theta_min 3.91
_cell_volume 4220(4)
_computing_cell_refinement 'Bruker SMART'
_computing_data_collection 'Bruker SMART'
_computing_data_reduction 'Bruker SAINT'
_computing_molecular_graphics 'Bruker SHELXTL'
_computing_publication_material 'Bruker SHELXTL'
_computing_structure_refinement 'SHELXL-97 (Sheldrick, 1997)'
_computing_structure_solution 'SHELXS-97 (Sheldrick, 1990)'
_diffrn_ambient_temperature 100(2)
_diffrn_measured_fraction_theta_full 0.985
_diffrn_measured_fraction_theta_max 0.962
_diffrn_measurement_device_type 'CCD area detector'
_diffrn_measurement_method 'phi and omega scans'
_diffrn_radiation_monochromator graphite
_diffrn_radiation_source 'fine-focus sealed tube'
_diffrn_radiation_type MoK\a
_diffrn_radiation_wavelength 0.71073
_diffrn_reflns_av_R_equivalents 0.0763
_diffrn_reflns_av_sigmaI/netI 0.1578
_diffrn_reflns_limit_h_max 19
_diffrn_reflns_limit_h_min -19
_diffrn_reflns_limit_k_max 18
_diffrn_reflns_limit_k_min -19
_diffrn_reflns_limit_l_max 27
_diffrn_reflns_limit_l_min -27
_diffrn_reflns_number 32980
_diffrn_reflns_theta_full 25.00
_diffrn_reflns_theta_max 26.76
_diffrn_reflns_theta_min 3.89
_exptl_absorpt_coefficient_mu 0.201
_exptl_absorpt_correction_T_max 0.9900
_exptl_absorpt_correction_T_min 0.8624
_exptl_absorpt_correction_type multi-scan
_exptl_absorpt_process_details 'sadabs (Bruker)'
_exptl_crystal_colour red
_exptl_crystal_density_diffrn 1.444
_exptl_crystal_description platelet
_exptl_crystal_F_000 1888
_exptl_crystal_size_max 0.60
_exptl_crystal_size_mid 0.40
_exptl_crystal_size_min 0.05
_refine_diff_density_max 0.723
_refine_diff_density_min -0.570
_refine_diff_density_rms 0.075
_refine_ls_extinction_method none
_refine_ls_goodness_of_fit_ref 1.028
_refine_ls_hydrogen_treatment constr
_refine_ls_matrix_type full
_refine_ls_number_parameters 1100
_refine_ls_number_reflns 17307
_refine_ls_number_restraints 1617
_refine_ls_restrained_S_all 0.985
_refine_ls_R_factor_all 0.2035
_refine_ls_R_factor_gt 0.0762
_refine_ls_shift/su_max 0.010
_refine_ls_shift/su_mean 0.000
_refine_ls_structure_factor_coef Fsqd
_refine_ls_weighting_details 'calc w=1/[\s^2^(Fo^2^)+(0.1038P)^2^+0.0000P] where P=(Fo^2^+2Fc^2^)/3'
_refine_ls_weighting_scheme calc
_refine_ls_wR_factor_gt 0.1827
_refine_ls_wR_factor_ref 0.2387
_reflns_number_gt 7251
_reflns_number_total 17307
_reflns_threshold_expression >2sigma(I)
_cod_data_source_file ja071319nsi20070224_085448.cif
_cod_data_source_block st3206s
_cod_database_code 4109595

loop_
_symmetry_equiv_pos_as_xyz
'x, y, z'
'-x, -y, -z'

loop_
_atom_site_label
_atom_site_type_symbol
_atom_site_fract_x
_atom_site_fract_y
_atom_site_fract_z
_atom_site_U_iso_or_equiv
_atom_site_adp_type
_atom_site_occupancy
_atom_site_symmetry_multiplicity
_atom_site_calc_flag
_atom_site_refinement_flags
_atom_site_disorder_assembly
_atom_site_disorder_group
O1 O 0.2350(3) 0.6132(2) 0.26366(15) 0.0391(8) Uani 1 1 d U . .
O2 O 0.4193(3) 0.5897(2) 0.30848(17) 0.0449(9) Uani 1 1 d U . .
O3 O 0.6212(3) 0.7523(3) 0.38940(18) 0.0502(10) Uani 1 1 d U . .
O4 O 0.8381(2) 1.2298(2) 0.39549(15) 0.0364(8) Uani 1 1 d U . .
O5 O 0.7388(3) 1.3323(2) 0.31685(16) 0.0393(8) Uani 1 1 d U . .
O6 O 0.5120(3) 1.2364(2) 0.25303(17) 0.0438(9) Uani 1 1 d U . .
O7 O 0.3510(2) 1.0186(2) 0.20771(15) 0.0350(8) Uani 1 1 d U . .
N1 N -0.0818(3) 0.5798(3) 0.17542(18) 0.0373(10) Uani 1 1 d U . .
N2 N 0.2622(3) 0.8193(4) 0.01448(18) 0.0419(11) Uani 1 1 d U . .
N3 N 0.6474(3) 1.0516(3) 0.28680(16) 0.0249(8) Uani 1 1 d U . .
N4 N 0.3119(3) 0.7837(3) 0.44661(17) 0.0270(9) Uani 1 1 d U . .
N5 N 0.8127(3) 0.9522(3) 0.4577(2) 0.0420(11) Uani 1 1 d U . .
N6 N 0.7742(3) 0.9991(3) 0.4872(2) 0.0438(11) Uani 1 1 d U . .
N7 N 0.8025(3) 1.0869(3) 0.47200(19) 0.0391(10) Uani 1 1 d U . .
C1 C 0.2253(3) 0.7184(4) 0.4690(2) 0.0325(11) Uani 1 1 d U . .
H1A H 0.2204 0.7606 0.5036 0.039 Uiso 1 1 calc R . .
H1B H 0.2402 0.6681 0.4880 0.039 Uiso 1 1 calc R . .
C2 C 0.1230(4) 0.6650(3) 0.4103(2) 0.0290(11) Uani 1 1 d U . .
C3 C 0.0920(4) 0.5721(4) 0.3695(2) 0.0358(12) Uani 1 1 d U . .
H3 H 0.1303 0.5379 0.3820 0.043 Uiso 1 1 calc R . .
C4 C 0.0049(4) 0.5301(4) 0.3106(2) 0.0398(13) Uani 1 1 d U . .
H4 H -0.0162 0.4669 0.2832 0.048 Uiso 1 1 calc R . .
C5 C -0.0508(4) 0.5789(4) 0.2917(2) 0.0363(12) Uani 1 1 d U . .
C6 C -0.0241(4) 0.6678(4) 0.3344(2) 0.0365(12) Uani 1 1 d U . .
H6 H -0.0650 0.6997 0.3230 0.044 Uiso 1 1 calc R . .
C7 C 0.0618(4) 0.7101(4) 0.3934(2) 0.0334(12) Uani 1 1 d U . .
H7 H 0.0789 0.7702 0.4224 0.040 Uiso 1 1 calc R . .
C8 C -0.1344(4) 0.5395(4) 0.2235(2) 0.0444(13) Uani 1 1 d U . .
H8A H -0.1726 0.4646 0.2109 0.053 Uiso 1 1 calc R . .
H8B H -0.1858 0.5621 0.2229 0.053 Uiso 1 1 calc R . .
C9 C -0.0696(4) 0.6673(4) 0.1618(2) 0.0426(13) Uani 1 1 d U . .
H9 H -0.1019 0.6994 0.1781 0.051 Uiso 1 1 calc R . .
C10 C -0.0109(4) 0.7109(4) 0.1245(2) 0.0406(13) Uani 1 1 d U . .
H10 H -0.0050 0.7717 0.1138 0.049 Uiso 1 1 calc R . .
C11 C 0.0398(4) 0.6666(4) 0.1022(2) 0.0354(12) Uani 1 1 d U . .
C12 C 0.0213(4) 0.5737(4) 0.1141(2) 0.0431(13) Uani 1 1 d U . .
H12 H 0.0503 0.5386 0.0969 0.052 Uiso 1 1 calc R . .
C13 C -0.0399(4) 0.5322(4) 0.1515(2) 0.0436(13) Uani 1 1 d U . .
H13 H -0.0520 0.4688 0.1601 0.052 Uiso 1 1 calc R . .
C14 C 0.1135(4) 0.7178(4) 0.0677(2) 0.0353(12) Uani 1 1 d U . .
C15 C 0.1431(4) 0.8168(4) 0.0645(2) 0.0423(13) Uani 1 1 d U . .
H15 H 0.1124 0.8506 0.0811 0.051 Uiso 1 1 calc R . .
C16 C 0.2184(4) 0.8664(4) 0.0367(3) 0.0457(14) Uani 1 1 d U . .
H16 H 0.2383 0.9339 0.0338 0.055 Uiso 1 1 calc R . .
C17 C 0.2330(4) 0.7238(4) 0.0156(2) 0.0463(14) Uani 1 1 d U . .
H17 H 0.2644 0.6916 -0.0018 0.056 Uiso 1 1 calc R . .
C18 C 0.1588(4) 0.6710(4) 0.0411(2) 0.0404(13) Uani 1 1 d U . .
H18 H 0.1380 0.6023 0.0408 0.049 Uiso 1 1 calc R . .
C19 C 0.3505(4) 0.8794(4) -0.0091(2) 0.0507(15) Uani 1 1 d U . .
H19A H 0.3337 0.9235 -0.0349 0.061 Uiso 1 1 calc R . .
H19B H 0.3593 0.8328 -0.0381 0.061 Uiso 1 1 calc R . .
C20 C 0.4518(4) 0.9437(4) 0.0512(2) 0.0384(13) Uani 1 1 d U . .
C21 C 0.4752(4) 1.0368(4) 0.0842(2) 0.0407(13) Uani 1 1 d U . .
H21 H 0.4332 1.0653 0.0658 0.049 Uiso 1 1 calc R . .
C22 C 0.5597(4) 1.0901(4) 0.1443(2) 0.0347(12) Uani 1 1 d U . .
H22 H 0.5747 1.1541 0.1669 0.042 Uiso 1 1 calc R . .
C23 C 0.6215(3) 1.0492(3) 0.1707(2) 0.0288(11) Uani 1 1 d U . .
C24 C 0.6024(4) 0.9581(3) 0.1342(2) 0.0323(11) Uani 1 1 d U . .
H24 H 0.6478 0.9321 0.1504 0.039 Uiso 1 1 calc R . .
C25 C 0.5175(4) 0.9056(4) 0.0747(2) 0.0381(13) Uani 1 1 d U . .
H25 H 0.5047 0.8438 0.0503 0.046 Uiso 1 1 calc R . .
C26 C 0.7008(4) 1.0964(3) 0.2402(2) 0.0308(11) Uani 1 1 d U . .
H26A H 0.7596 1.0832 0.2446 0.037 Uiso 1 1 calc R . .
H26B H 0.7298 1.1706 0.2510 0.037 Uiso 1 1 calc R . .
C27 C 0.5980(3) 1.0925(3) 0.3093(2) 0.0286(11) Uani 1 1 d U . .
H27 H 0.6037 1.1540 0.3001 0.034 Uiso 1 1 calc R . .
C28 C 0.5390(3) 1.0453(3) 0.3459(2) 0.0271(10) Uani 1 1 d U . .
H28 H 0.5049 1.0750 0.3625 0.033 Uiso 1 1 calc R . .
C29 C 0.5288(3) 0.9547(3) 0.3589(2) 0.0248(10) Uani 1 1 d U . .
C30 C 0.5832(3) 0.9165(3) 0.3364(2) 0.0261(10) Uani 1 1 d U . .
H30 H 0.5800 0.8559 0.3457 0.031 Uiso 1 1 calc R . .
C31 C 0.6425(3) 0.9666(3) 0.3002(2) 0.0296(11) Uani 1 1 d U . .
H31 H 0.6801 0.9401 0.2848 0.036 Uiso 1 1 calc R . .
C32 C 0.4576(3) 0.8970(3) 0.3930(2) 0.0237(10) Uani 1 1 d U . .
C33 C 0.4095(3) 0.9382(3) 0.4217(2) 0.0281(11) Uani 1 1 d U . .
H33 H 0.4268 1.0065 0.4233 0.034 Uiso 1 1 calc R . .
C34 C 0.3360(4) 0.8794(3) 0.4479(2) 0.0290(11) Uani 1 1 d U . .
H34 H 0.3028 0.9076 0.4669 0.035 Uiso 1 1 calc R . .
C35 C 0.3584(4) 0.7422(3) 0.4202(2) 0.0306(11) Uani 1 1 d U . .
H35 H 0.3406 0.6742 0.4201 0.037 Uiso 1 1 calc R . .
C36 C 0.4310(3) 0.7968(3) 0.3935(2) 0.0272(10) Uani 1 1 d U . .
H36 H 0.4634 0.7666 0.3754 0.033 Uiso 1 1 calc R . .
C37 C 0.3504(4) 0.6929(3) 0.2045(2) 0.0340(12) Uani 1 1 d U . .
H37 H 0.3639 0.6385 0.1992 0.041 Uiso 1 1 calc R . .
C38 C 0.3983(4) 0.7768(4) 0.1796(2) 0.0336(12) Uani 1 1 d U . .
H38 H 0.4432 0.7776 0.1568 0.040 Uiso 1 1 calc R . .
C39 C 0.3821(3) 0.8571(3) 0.1872(2) 0.0297(11) Uani 1 1 d U . .
H39 H 0.4160 0.9132 0.1703 0.036 Uiso 1 1 calc R . .
C40 C 0.3143(3) 0.8562(3) 0.2206(2) 0.0263(10) Uani 1 1 d U . .
C41 C 0.2946(4) 0.9378(3) 0.2299(2) 0.0305(11) Uani 1 1 d U . .
C42 C 0.2251(4) 0.9330(4) 0.2597(2) 0.0381(12) Uani 1 1 d U . .
H42 H 0.2114 0.9873 0.2651 0.046 Uiso 1 1 calc R . .
C43 C 0.1746(4) 0.8470(4) 0.2820(2) 0.0367(12) Uani 1 1 d U . .
H43 H 0.1264 0.8440 0.3024 0.044 Uiso 1 1 calc R . .
C44 C 0.1925(3) 0.7680(4) 0.2755(2) 0.0317(11) Uani 1 1 d U . .
H44 H 0.1578 0.7114 0.2919 0.038 Uiso 1 1 calc R . .
C45 C 0.2630(3) 0.7703(3) 0.2443(2) 0.0291(11) Uani 1 1 d U . .
C46 C 0.2850(4) 0.6898(3) 0.2363(2) 0.0315(11) Uani 1 1 d U . .
C47 C 0.2354(4) 0.5194(4) 0.2490(3) 0.0476(14) Uani 1 1 d U . .
H47A H 0.2462 0.5120 0.2066 0.057 Uiso 1 1 calc R . .
H47B H 0.1655 0.4622 0.2432 0.057 Uiso 1 1 calc R . .
C48 C 0.3186(4) 0.5123(4) 0.3016(3) 0.0466(14) Uani 1 1 d U . .
H48A H 0.3082 0.5187 0.3442 0.056 Uiso 1 1 calc R . .
H48B H 0.3126 0.4455 0.2893 0.056 Uiso 1 1 calc R . .
C49 C 0.5008(5) 0.5730(4) 0.3446(3) 0.0506(15) Uani 1 1 d U . .
H49A H 0.4920 0.5094 0.3212 0.061 Uiso 1 1 calc R . .
H49B H 0.4983 0.5670 0.3891 0.061 Uiso 1 1 calc R . .
C50 C 0.6035(4) 0.6603(4) 0.3510(3) 0.0492(14) Uani 1 1 d U . .
H50A H 0.6611 0.6472 0.3726 0.059 Uiso 1 1 calc R . .
H50B H 0.6039 0.6681 0.3064 0.059 Uiso 1 1 calc R . .
C51 C 0.6860(5) 0.7804(4) 0.4568(3) 0.0504(15) Uani 1 1 d U . .
H51A H 0.6809 0.7190 0.4708 0.061 Uiso 1 1 calc R . .
H51B H 0.6601 0.8111 0.4839 0.061 Uiso 1 1 calc R . .
C52 C 0.7992(5) 0.8543(4) 0.4693(3) 0.0523(15) Uani 1 1 d U . .
H52A H 0.8429 0.8648 0.5156 0.063 Uiso 1 1 calc R . .
H52B H 0.8237 0.8259 0.4397 0.063 Uiso 1 1 calc R . .
C53 C 0.8649(4) 1.0093(4) 0.4226(2) 0.0410(13) Uani 1 1 d U . .
H53 H 0.8987 0.9932 0.3967 0.049 Uiso 1 1 calc R . .
C54 C 0.8586(4) 1.0948(4) 0.4321(2) 0.0352(12) Uani 1 1 d U . .
C55 C 0.9056(4) 1.1895(4) 0.4090(3) 0.0464(14) Uani 1 1 d U . .
H55A H 0.9741 1.2404 0.4436 0.056 Uiso 1 1 calc R . .
H55B H 0.9186 1.1738 0.3685 0.056 Uiso 1 1 calc R . .
C56 C 0.8902(4) 1.3297(4) 0.3857(2) 0.0440(14) Uani 1 1 d U . .
H56A H 0.9070 1.3256 0.3453 0.053 Uiso 1 1 calc R . .
H56B H 0.9571 1.3726 0.4238 0.053 Uiso 1 1 calc R . .
C57 C 0.8238(4) 1.3764(4) 0.3792(2) 0.0455(14) Uani 1 1 d U . .
H57A H 0.7953 1.3681 0.4151 0.055 Uiso 1 1 calc R . .
H57B H 0.8673 1.4498 0.3840 0.055 Uiso 1 1 calc R . .
C58 C 0.6790(4) 1.3821(4) 0.3091(3) 0.0481(14) Uani 1 1 d U . .
H58A H 0.7237 1.4530 0.3088 0.058 Uiso 1 1 calc R . .
H58B H 0.6559 1.3830 0.3471 0.058 Uiso 1 1 calc R . .
C59 C 0.5855(4) 1.3307(4) 0.2468(3) 0.0482(14) Uani 1 1 d U . .
H59A H 0.5529 1.3735 0.2381 0.058 Uiso 1 1 calc R . .
H59B H 0.6068 1.3195 0.2093 0.058 Uiso 1 1 calc R . .
C60 C 0.4119(4) 1.1912(4) 0.2001(3) 0.0452(14) Uani 1 1 d U . .
H60A H 0.4177 1.1683 0.1583 0.054 Uiso 1 1 calc R . .
H60B H 0.3883 1.2414 0.1944 0.054 Uiso 1 1 calc R . .
C61 C 0.3338(4) 1.1027(4) 0.2164(3) 0.0431(13) Uani 1 1 d U . .
H61A H 0.3407 1.1223 0.2628 0.052 Uiso 1 1 calc R . .
H61B H 0.2616 1.0827 0.1873 0.052 Uiso 1 1 calc R . .
P1 P 0.62116(14) 0.40467(13) 0.05999(8) 0.0609(5) Uani 1 1 d U . .
F1 F 0.7053(3) 0.3732(3) 0.09173(17) 0.0917(13) Uani 1 1 d U . .
F2 F 0.6355(3) 0.4518(3) 0.13325(17) 0.0887(12) Uani 1 1 d U . .
F3 F 0.6035(3) 0.3515(3) -0.01267(17) 0.0880(12) Uani 1 1 d U . .
F4 F 0.7100(4) 0.5079(3) 0.0608(2) 0.1249(17) Uani 1 1 d U . .
F5 F 0.5335(4) 0.2979(3) 0.0613(2) 0.1252(17) Uani 1 1 d U . .
F6 F 0.5372(3) 0.4348(3) 0.02869(18) 0.1057(15) Uani 1 1 d U . .
P2 P 0.92223(11) 0.24552(10) 0.17121(7) 0.0415(4) Uani 1 1 d U . .
F7 F 0.8218(3) 0.2557(3) 0.1516(2) 0.0938(13) Uani 1 1 d U A .
F8 F 1.0251(3) 0.2383(3) 0.19118(19) 0.0912(12) Uani 1 1 d U A .
F9A F 0.9220(6) 0.2278(7) 0.1000(3) 0.064(3) Uani 0.508(12) 1 d PDU A 1
F10A F 0.9174(6) 0.2637(7) 0.2441(3) 0.064(3) Uani 0.508(12) 1 d PDU A 1
F11A F 0.8372(6) 0.1309(4) 0.1559(5) 0.069(3) Uani 0.508(12) 1 d PDU A 1
F12A F 0.9976(6) 0.3621(4) 0.1853(5) 0.069(3) Uani 0.508(12) 1 d PDU A 1
F9B F 0.8731(9) 0.1600(9) 0.1046(5) 0.119(5) Uani 0.492(12) 1 d PDU A 2
F10B F 0.9808(9) 0.3338(9) 0.2346(5) 0.119(5) Uani 0.492(12) 1 d PDU A 2
F11B F 0.8980(8) 0.1633(8) 0.2109(6) 0.098(4) Uani 0.492(12) 1 d PDU A 2
F12B F 0.9567(8) 0.3264(9) 0.1282(6) 0.098(4) Uani 0.492(12) 1 d PDU A 2
P3 P 0.82667(14) 0.84748(13) 0.25000(8) 0.0601(5) Uani 1 1 d U . .
F13 F 0.8542(3) 0.9620(3) 0.26812(18) 0.0788(8) Uani 1 1 d U B .
F14 F 0.7978(3) 0.7316(3) 0.23353(18) 0.0788(8) Uani 1 1 d U B .
F15A F 0.9120(8) 0.8723(6) 0.3221(3) 0.086(2) Uani 0.744(14) 1 d PDU B 1
F16A F 0.7442(8) 0.8288(10) 0.1781(4) 0.108(3) Uani 0.744(14) 1 d PDU B 1
F17A F 0.9180(5) 0.8814(5) 0.2211(4) 0.095(2) Uani 0.744(14) 1 d PDU B 1
F18A F 0.7385(7) 0.8192(7) 0.2807(4) 0.095(2) Uani 0.744(14) 1 d PDU B 1
F15B F 0.8527(18) 0.8296(18) 0.3198(10) 0.086(2) Uani 0.256(14) 1 d PDU B 2
F16B F 0.787(2) 0.836(3) 0.1785(15) 0.108(3) Uani 0.256(14) 1 d PDU B 2
F17B F 0.9257(17) 0.8479(16) 0.2472(11) 0.100(6) Uani 0.256(14) 1 d PDU B 2
F18B F 0.715(2) 0.814(2) 0.2504(13) 0.100(6) Uani 0.256(14) 1 d PDU B 2
P4 P 0.23750(11) 0.43228(10) 0.48033(7) 0.0386(4) Uani 1 1 d U . .
F19 F 0.1679(2) 0.3184(2) 0.48266(14) 0.0493(8) Uani 1 1 d U . .
F20 F 0.3080(2) 0.5472(2) 0.47758(16) 0.0617(9) Uani 1 1 d U . .
F21 F 0.1589(2) 0.4620(2) 0.49712(15) 0.0547(8) Uani 1 1 d U . .
F22 F 0.3170(3) 0.4041(2) 0.46371(17) 0.0669(10) Uani 1 1 d U . .
F23 F 0.3050(2) 0.4613(2) 0.55750(14) 0.0577(9) Uani 1 1 d U . .
F24 F 0.1699(3) 0.4035(2) 0.40325(14) 0.0590(9) Uani 1 1 d U . .
N8 N 0.2277(6) 0.2161(6) 0.2648(4) 0.118(3) Uani 1 1 d U . .
C62 C 0.1683(6) 0.1915(6) 0.2917(4) 0.079(2) Uani 1 1 d U . .
C63 C 0.0938(6) 0.1654(6) 0.3233(3) 0.088(2) Uani 1 1 d U . .
H63A H 0.1065 0.2269 0.3511 0.131 Uiso 1 1 calc R . .
H63B H 0.1008 0.1200 0.3508 0.131 Uiso 1 1 calc R . .
H63C H 0.0225 0.1312 0.2897 0.131 Uiso 1 1 calc R . .
N9 N 0.2761(5) 0.1023(5) 1.0167(3) 0.099(2) Uani 1 1 d U . .
C64 C 0.2841(5) 0.1717(6) 1.0008(4) 0.078(2) Uani 1 1 d U . .
C65 C 0.2941(6) 0.2651(6) 0.9812(4) 0.103(3) Uani 1 1 d U . .
H65A H 0.2484 0.2840 0.9954 0.155 Uiso 1 1 calc R . .
H65B H 0.2732 0.2528 0.9330 0.155 Uiso 1 1 calc R . .
H65C H 0.3673 0.3201 1.0023 0.155 Uiso 1 1 calc R . .
N10 N 0.5255(4) 0.8114(3) 0.5681(2) 0.0539(13) Uani 1 1 d U . .
C66 C 0.5340(4) 0.7466(4) 0.5832(3) 0.0420(13) Uani 1 1 d U . .
C67 C 0.5430(4) 0.6622(4) 0.6037(3) 0.0540(15) Uani 1 1 d U . .
H67A H 0.5614 0.6734 0.6518 0.081 Uiso 1 1 calc R . .
H67B H 0.5981 0.6572 0.5919 0.081 Uiso 1 1 calc R . .
H67C H 0.4757 0.5993 0.5814 0.081 Uiso 1 1 calc R . .
N11 N 0.1250(5) 0.4415(4) 0.0540(3) 0.0753(17) Uani 1 1 d U . .
C68 C 0.1381(6) 0.3762(7) 0.0715(4) 0.089(2) Uani 1 1 d U . .
C69 C 0.1604(7) 0.3006(6) 0.0999(5) 0.107(3) Uani 1 1 d U . .
H69A H 0.2366 0.3303 0.1221 0.160 Uiso 1 1 calc R . .
H69B H 0.1335 0.2407 0.0643 0.160 Uiso 1 1 calc R . .
H69C H 0.1259 0.2808 0.1320 0.160 Uiso 1 1 calc R . .
N12 N 0.4133(5) 0.4438(5) 0.1787(3) 0.092(2) Uani 1 1 d U . .
C70 C 0.4643(6) 0.5096(6) 0.1599(3) 0.0652(18) Uani 1 1 d U . .
C71 C 0.5295(6) 0.5932(5) 0.1380(3) 0.077(2) Uani 1 1 d U . .
H71A H 0.5961 0.5946 0.1438 0.116 Uiso 1 1 calc R . .
H71B H 0.5439 0.6568 0.1642 0.116 Uiso 1 1 calc R . .
H71C H 0.4929 0.5850 0.0911 0.116 Uiso 1 1 calc R . .
N13 N 0.9776(6) 0.8931(7) 0.0514(4) 0.135(3) Uiso 1 1 d U . .
C72 C 0.9847(7) 0.9603(7) 0.0815(5) 0.113(3) Uiso 1 1 d DU . .
C73 C 0.9654(9) 1.0326(8) 0.1149(6) 0.168(4) Uiso 1 1 d DU . .
H73A H 0.9499 1.0717 0.0846 0.252 Uiso 1 1 calc R . .
H73B H 1.0280 1.0785 0.1541 0.252 Uiso 1 1 calc R . .
H73C H 0.9053 0.9962 0.1284 0.252 Uiso 1 1 calc R . .

loop_
_atom_site_aniso_label
_atom_site_aniso_U_11
_atom_site_aniso_U_22
_atom_site_aniso_U_33
_atom_site_aniso_U_23
_atom_site_aniso_U_13
_atom_site_aniso_U_12
O1 0.047(2) 0.0338(19) 0.035(2) 0.0160(15) 0.0239(17) 0.0131(17)
O2 0.057(2) 0.040(2) 0.048(2) 0.0235(17) 0.0253(19) 0.0258(19)
O3 0.062(3) 0.052(2) 0.049(2) 0.0232(19) 0.015(2) 0.039(2)
O4 0.0327(19) 0.040(2) 0.0305(19) 0.0110(15) 0.0148(16) 0.0110(16)
O5 0.048(2) 0.0362(19) 0.035(2) 0.0124(16) 0.0240(18) 0.0161(17)
O6 0.047(2) 0.038(2) 0.051(2) 0.0255(17) 0.0223(19) 0.0189(18)
O7 0.037(2) 0.0394(19) 0.038(2) 0.0169(16) 0.0203(16) 0.0215(16)
N1 0.027(2) 0.051(3) 0.024(2) 0.004(2) 0.0108(19) 0.011(2)
N2 0.036(3) 0.063(3) 0.017(2) 0.016(2) 0.0110(19) 0.016(2)
N3 0.025(2) 0.030(2) 0.019(2) 0.0088(16) 0.0097(17) 0.0114(18)
N4 0.029(2) 0.037(2) 0.017(2) 0.0137(16) 0.0114(17) 0.0145(19)
N5 0.048(3) 0.052(3) 0.035(3) 0.013(2) 0.013(2) 0.032(2)
N6 0.063(3) 0.051(3) 0.035(3) 0.014(2) 0.027(2) 0.036(2)
N7 0.049(3) 0.041(3) 0.032(2) 0.010(2) 0.022(2) 0.022(2)
C1 0.033(3) 0.044(3) 0.025(3) 0.018(2) 0.019(2) 0.017(2)
C2 0.032(3) 0.034(3) 0.016(2) 0.012(2) 0.014(2) 0.008(2)
C3 0.044(3) 0.039(3) 0.035(3) 0.025(2) 0.027(3) 0.019(3)
C4 0.047(3) 0.032(3) 0.034(3) 0.010(2) 0.025(3) 0.008(3)
C5 0.029(3) 0.047(3) 0.025(3) 0.013(2) 0.015(2) 0.009(3)
C6 0.032(3) 0.052(3) 0.030(3) 0.012(2) 0.016(2) 0.021(3)
C7 0.036(3) 0.045(3) 0.022(3) 0.010(2) 0.018(2) 0.018(2)
C8 0.036(3) 0.057(3) 0.033(3) 0.014(3) 0.022(3) 0.011(3)
C9 0.039(3) 0.056(4) 0.030(3) 0.011(3) 0.013(2) 0.022(3)
C10 0.032(3) 0.052(3) 0.033(3) 0.019(3) 0.010(2) 0.017(3)
C11 0.033(3) 0.044(3) 0.018(3) 0.009(2) 0.008(2) 0.012(3)
C12 0.050(3) 0.055(3) 0.020(3) 0.011(2) 0.018(2) 0.021(3)
C13 0.053(3) 0.045(3) 0.032(3) 0.018(2) 0.022(3) 0.018(3)
C14 0.024(3) 0.052(3) 0.014(2) 0.010(2) 0.002(2) 0.008(2)
C15 0.037(3) 0.056(4) 0.031(3) 0.019(3) 0.012(2) 0.020(3)
C16 0.033(3) 0.059(4) 0.038(3) 0.026(3) 0.009(3) 0.017(3)
C17 0.046(3) 0.055(4) 0.020(3) 0.004(2) 0.015(3) 0.010(3)
C18 0.038(3) 0.048(3) 0.023(3) 0.005(2) 0.014(2) 0.012(3)
C19 0.040(3) 0.074(4) 0.026(3) 0.020(3) 0.019(3) 0.013(3)
C20 0.035(3) 0.049(3) 0.021(3) 0.014(2) 0.016(2) 0.008(3)
C21 0.044(3) 0.061(4) 0.033(3) 0.032(3) 0.025(3) 0.028(3)
C22 0.039(3) 0.045(3) 0.022(3) 0.016(2) 0.018(2) 0.018(3)
C23 0.026(3) 0.036(3) 0.022(3) 0.011(2) 0.013(2) 0.010(2)
C24 0.033(3) 0.040(3) 0.028(3) 0.015(2) 0.020(2) 0.015(2)
C25 0.044(3) 0.047(3) 0.016(3) 0.009(2) 0.020(2) 0.012(3)
C26 0.030(3) 0.036(3) 0.022(3) 0.010(2) 0.013(2) 0.011(2)
C27 0.031(3) 0.027(3) 0.027(3) 0.010(2) 0.013(2) 0.013(2)
C28 0.031(3) 0.032(3) 0.021(2) 0.008(2) 0.014(2) 0.016(2)
C29 0.028(3) 0.035(3) 0.013(2) 0.0067(19) 0.007(2) 0.017(2)
C30 0.030(3) 0.032(3) 0.017(2) 0.0089(19) 0.008(2) 0.015(2)
C31 0.024(3) 0.045(3) 0.023(3) 0.008(2) 0.008(2) 0.021(2)
C32 0.026(2) 0.033(3) 0.015(2) 0.0092(19) 0.008(2) 0.015(2)
C33 0.032(3) 0.031(3) 0.018(2) 0.0089(19) 0.007(2) 0.013(2)
C34 0.033(3) 0.040(3) 0.017(2) 0.007(2) 0.012(2) 0.019(2)
C35 0.039(3) 0.035(3) 0.024(3) 0.015(2) 0.013(2) 0.021(2)
C36 0.031(3) 0.036(3) 0.020(2) 0.011(2) 0.013(2) 0.018(2)
C37 0.043(3) 0.037(3) 0.024(3) 0.009(2) 0.019(2) 0.017(2)
C38 0.039(3) 0.046(3) 0.020(3) 0.009(2) 0.018(2) 0.020(3)
C39 0.028(3) 0.039(3) 0.017(2) 0.012(2) 0.011(2) 0.011(2)
C40 0.024(2) 0.034(3) 0.015(2) 0.0085(19) 0.005(2) 0.010(2)
C41 0.028(3) 0.041(3) 0.023(3) 0.014(2) 0.011(2) 0.016(2)
C42 0.036(3) 0.042(3) 0.034(3) 0.011(2) 0.011(2) 0.019(3)
C43 0.030(3) 0.051(3) 0.027(3) 0.010(2) 0.013(2) 0.017(3)
C44 0.027(3) 0.041(3) 0.020(3) 0.011(2) 0.007(2) 0.011(2)
C45 0.023(3) 0.043(3) 0.017(2) 0.011(2) 0.008(2) 0.012(2)
C46 0.037(3) 0.033(3) 0.018(2) 0.009(2) 0.010(2) 0.012(2)
C47 0.060(4) 0.028(3) 0.043(3) 0.006(2) 0.027(3) 0.008(3)
C48 0.065(4) 0.040(3) 0.044(3) 0.019(3) 0.029(3) 0.026(3)
C49 0.074(4) 0.049(3) 0.049(4) 0.025(3) 0.028(3) 0.041(3)
C50 0.066(4) 0.052(3) 0.052(4) 0.027(3) 0.026(3) 0.043(3)
C51 0.077(4) 0.050(3) 0.047(4) 0.029(3) 0.029(3) 0.042(3)
C52 0.063(4) 0.058(4) 0.046(4) 0.019(3) 0.016(3) 0.041(3)
C53 0.037(3) 0.058(3) 0.026(3) 0.006(2) 0.011(2) 0.025(3)
C54 0.028(3) 0.044(3) 0.026(3) 0.002(2) 0.008(2) 0.015(2)
C55 0.038(3) 0.058(3) 0.033(3) 0.010(3) 0.018(3) 0.012(3)
C56 0.039(3) 0.039(3) 0.031(3) 0.012(2) 0.013(2) 0.001(3)
C57 0.058(4) 0.039(3) 0.026(3) 0.009(2) 0.021(3) 0.010(3)
C58 0.054(4) 0.035(3) 0.065(4) 0.017(3) 0.038(3) 0.019(3)
C59 0.049(4) 0.044(3) 0.062(4) 0.027(3) 0.027(3) 0.025(3)
C60 0.051(4) 0.049(3) 0.053(4) 0.030(3) 0.025(3) 0.033(3)
C61 0.041(3) 0.051(3) 0.052(3) 0.023(3) 0.019(3) 0.032(3)
P1 0.0636(11) 0.0606(11) 0.0460(10) 0.0021(8) -0.0029(8) 0.0367(10)
F1 0.114(3) 0.124(3) 0.043(2) -0.008(2) -0.006(2) 0.090(3)
F2 0.114(3) 0.118(3) 0.048(2) 0.006(2) 0.009(2) 0.084(3)
F3 0.109(3) 0.111(3) 0.047(2) 0.005(2) -0.002(2) 0.078(3)
F4 0.102(3) 0.094(3) 0.113(4) 0.041(3) 0.016(3) 0.009(3)
F5 0.102(3) 0.098(3) 0.102(4) 0.031(3) 0.012(3) 0.006(3)
F6 0.121(3) 0.153(4) 0.057(2) 0.006(2) -0.003(2) 0.104(3)
P2 0.0385(8) 0.0459(8) 0.0303(8) 0.0119(6) 0.0123(7) 0.0130(7)
F7 0.050(2) 0.116(3) 0.105(3) 0.009(3) 0.018(2) 0.043(2)
F8 0.083(3) 0.125(3) 0.076(3) 0.015(2) 0.014(2) 0.071(3)
F9A 0.057(4) 0.112(7) 0.027(3) 0.017(3) 0.023(3) 0.040(4)
F10A 0.057(4) 0.112(7) 0.027(3) 0.017(3) 0.023(3) 0.040(4)
F11A 0.059(4) 0.038(3) 0.099(7) 0.001(3) 0.046(4) 0.009(2)
F12A 0.059(4) 0.038(3) 0.099(7) 0.001(3) 0.046(4) 0.009(2)
F9B 0.116(8) 0.136(8) 0.070(6) -0.036(6) -0.007(5) 0.070(7)
F10B 0.116(8) 0.136(8) 0.070(6) -0.036(6) -0.007(5) 0.070(7)
F11B 0.102(6) 0.120(8) 0.130(9) 0.102(7) 0.079(6) 0.067(6)
F12B 0.102(6) 0.120(8) 0.130(9) 0.102(7) 0.079(6) 0.067(6)
P3 0.0659(12) 0.0703(11) 0.0553(11) 0.0075(8) 0.0244(9) 0.0430(10)
F13 0.0885(19) 0.0703(17) 0.087(2) 0.0077(14) 0.0366(16) 0.0467(15)
F14 0.0885(19) 0.0703(17) 0.087(2) 0.0077(14) 0.0366(16) 0.0467(15)
F15A 0.084(6) 0.088(5) 0.060(3) -0.020(3) -0.012(4) 0.051(5)
F16A 0.134(8) 0.114(4) 0.068(3) 0.006(3) -0.013(5) 0.087(7)
F17A 0.113(4) 0.075(3) 0.152(5) 0.043(3) 0.102(4) 0.058(3)
F18A 0.113(4) 0.075(3) 0.152(5) 0.043(3) 0.102(4) 0.058(3)
F15B 0.084(6) 0.088(5) 0.060(3) -0.020(3) -0.012(4) 0.051(5)
F16B 0.134(8) 0.114(4) 0.068(3) 0.006(3) -0.013(5) 0.087(7)
F17B 0.124(11) 0.077(8) 0.153(15) 0.047(9) 0.077(10) 0.074(8)
F18B 0.124(11) 0.077(8) 0.153(15) 0.047(9) 0.077(10) 0.074(8)
P4 0.0412(8) 0.0414(8) 0.0376(8) 0.0188(6) 0.0136(7) 0.0230(7)
F19 0.0414(17) 0.0428(17) 0.061(2) 0.0210(15) 0.0152(15) 0.0194(14)
F20 0.059(2) 0.0419(17) 0.069(2) 0.0298(16) 0.0124(17) 0.0172(16)
F21 0.063(2) 0.067(2) 0.0506(19) 0.0153(16) 0.0195(16) 0.0463(18)
F22 0.069(2) 0.079(2) 0.095(3) 0.047(2) 0.055(2) 0.051(2)
F23 0.058(2) 0.0594(19) 0.0426(19) 0.0212(15) 0.0002(16) 0.0279(17)
F24 0.084(2) 0.060(2) 0.0324(18) 0.0122(15) 0.0106(16) 0.0421(18)
N8 0.090(5) 0.171(7) 0.106(6) 0.003(5) 0.031(5) 0.084(5)
C62 0.061(5) 0.102(6) 0.065(5) -0.007(4) 0.011(4) 0.046(5)
C63 0.090(6) 0.105(6) 0.061(5) 0.020(4) 0.028(4) 0.043(5)
N9 0.084(5) 0.079(4) 0.105(5) 0.028(4) -0.007(4) 0.042(4)
C64 0.057(4) 0.085(5) 0.088(6) 0.033(5) 0.015(4) 0.037(4)
C65 0.079(5) 0.096(6) 0.122(7) 0.056(5) 0.024(5) 0.036(5)
N10 0.087(4) 0.047(3) 0.037(3) 0.009(2) 0.027(3) 0.039(3)
C66 0.049(3) 0.044(3) 0.037(3) 0.011(3) 0.019(3) 0.025(3)
C67 0.049(4) 0.045(3) 0.069(4) 0.017(3) 0.021(3) 0.025(3)
N11 0.099(5) 0.075(4) 0.038(3) 0.003(3) 0.014(3) 0.041(4)
C68 0.068(5) 0.112(7) 0.063(5) -0.002(5) 0.026(4) 0.029(5)
C69 0.111(7) 0.101(6) 0.162(9) 0.076(6) 0.089(6) 0.064(5)
N12 0.107(5) 0.089(5) 0.108(5) 0.032(4) 0.061(4) 0.056(4)
C70 0.081(5) 0.074(5) 0.052(4) 0.005(4) 0.018(4) 0.053(4)
C71 0.106(6) 0.083(5) 0.066(5) 0.029(4) 0.035(4) 0.061(5)

loop_
_atom_type_symbol
_atom_type_description
_atom_type_scat_dispersion_real
_atom_type_scat_dispersion_imag
_atom_type_scat_source
C C 0.0033 0.0016 'International Tables Vol C Tables 4.2.6.8 and 6.1.1.4'
H H 0.0000 0.0000 'International Tables Vol C Tables 4.2.6.8 and 6.1.1.4'
N N 0.0061 0.0033 'International Tables Vol C Tables 4.2.6.8 and 6.1.1.4'
O O 0.0106 0.0060 'International Tables Vol C Tables 4.2.6.8 and 6.1.1.4'
F F 0.0171 0.0103 'International Tables Vol C Tables 4.2.6.8 and 6.1.1.4'
P P 0.1023 0.0942 'International Tables Vol C Tables 4.2.6.8 and 6.1.1.4'

loop_
_geom_angle_atom_site_label_1
_geom_angle_atom_site_label_2
_geom_angle_atom_site_label_3
_geom_angle
C46 O1 C47 119.2(4)
C48 O2 C49 112.7(4)
C51 O3 C50 114.8(4)
C55 O4 C56 111.2(4)
C58 O5 C57 111.5(4)
C59 O6 C60 112.1(4)
C41 O7 C61 116.3(3)
C13 N1 C9 120.6(4)
C13 N1 C8 119.0(4)
C9 N1 C8 120.1(4)
C17 N2 C16 121.3(5)
C17 N2 C19 120.6(5)
C16 N2 C19 118.0(5)
C31 N3 C27 121.3(4)
C31 N3 C26 118.9(4)
C27 N3 C26 119.5(4)
C34 N4 C35 120.8(4)
C34 N4 C1 119.8(4)
C35 N4 C1 119.1(4)
N6 N5 C53 110.6(4)
N6 N5 C52 119.7(4)
C53 N5 C52 129.6(4)
N7 N6 N5 107.3(4)
N6 N7 C54 108.5(4)
N4 C1 C2 108.8(3)
N4 C1 H1A 109.9
C2 C1 H1A 109.9
N4 C1 H1B 109.9
C2 C1 H1B 109.9
H1A C1 H1B 108.3
C7 C2 C3 119.1(4)
C7 C2 C1 120.6(4)
C3 C2 C1 120.2(4)
C4 C3 C2 119.7(5)
C4 C3 H3 120.1
C2 C3 H3 120.1
C5 C4 C3 120.8(5)
C5 C4 H4 119.6
C3 C4 H4 119.6
C4 C5 C6 119.3(4)
C4 C5 C8 119.5(5)
C6 C5 C8 121.1(5)
C7 C6 C5 120.4(5)
C7 C6 H6 119.8
C5 C6 H6 119.8
C6 C7 C2 120.4(4)
C6 C7 H7 119.8
C2 C7 H7 119.8
N1 C8 C5 108.4(4)
N1 C8 H8A 110.0
C5 C8 H8A 110.0
N1 C8 H8B 110.0
C5 C8 H8B 110.0
H8A C8 H8B 108.4
N1 C9 C10 120.6(5)
N1 C9 H9 119.7
C10 C9 H9 119.7
C9 C10 C11 120.3(5)
C9 C10 H10 119.8
C11 C10 H10 119.8
C12 C11 C10 117.6(5)
C12 C11 C14 120.8(5)
C10 C11 C14 121.6(5)
C11 C12 C13 119.5(5)
C11 C12 H12 120.2
C13 C12 H12 120.2
N1 C13 C12 121.0(5)
N1 C13 H13 119.5
C12 C13 H13 119.5
C15 C14 C18 117.8(5)
C15 C14 C11 120.2(5)
C18 C14 C11 122.0(5)
C14 C15 C16 119.5(5)
C14 C15 H15 120.2
C16 C15 H15 120.2
N2 C16 C15 120.1(5)
N2 C16 H16 120.0
C15 C16 H16 120.0
N2 C17 C18 121.2(5)
N2 C17 H17 119.4
C18 C17 H17 119.4
C17 C18 C14 120.0(5)
C17 C18 H18 120.0
C14 C18 H18 120.0
N2 C19 C20 108.6(4)
N2 C19 H19A 110.0
C20 C19 H19A 110.0
N2 C19 H19B 110.0
C20 C19 H19B 110.0
H19A C19 H19B 108.4
C21 C20 C25 119.8(5)
C21 C20 C19 120.5(5)
C25 C20 C19 119.6(5)
C20 C21 C22 120.9(5)
C20 C21 H21 119.5
C22 C21 H21 119.5
C23 C22 C21 119.5(5)
C23 C22 H22 120.2
C21 C22 H22 120.2
C22 C23 C24 119.2(4)
C22 C23 C26 120.1(4)
C24 C23 C26 120.4(4)
C25 C24 C23 120.4(5)
C25 C24 H24 119.8
C23 C24 H24 119.8
C20 C25 C24 119.7(5)
C20 C25 H25 120.2
C24 C25 H25 120.2
N3 C26 C23 108.7(3)
N3 C26 H26A 110.0
C23 C26 H26A 110.0
N3 C26 H26B 110.0
C23 C26 H26B 110.0
H26A C26 H26B 108.3
N3 C27 C28 119.7(4)
N3 C27 H27 120.1
C28 C27 H27 120.1
C27 C28 C29 120.7(4)
C27 C28 H28 119.6
C29 C28 H28 119.6
C30 C29 C28 117.7(4)
C30 C29 C32 120.4(4)
C28 C29 C32 121.8(4)
C29 C30 C31 119.9(4)
C29 C30 H30 120.0
C31 C30 H30 120.0
N3 C31 C30 120.5(4)
N3 C31 H31 119.8
C30 C31 H31 119.8
C33 C32 C36 117.5(4)
C33 C32 C29 121.3(4)
C36 C32 C29 121.0(4)
C32 C33 C34 120.1(4)
C32 C33 H33 120.0
C34 C33 H33 120.0
N4 C34 C33 120.5(4)
N4 C34 H34 119.8
C33 C34 H34 119.8
N4 C35 C36 121.0(4)
N4 C35 H35 119.5
C36 C35 H35 119.5
C35 C36 C32 120.1(4)
C35 C36 H36 119.9
C32 C36 H36 119.9
C46 C37 C38 119.9(4)
C46 C37 H37 120.0
C38 C37 H37 120.0
C39 C38 C37 121.7(4)
C39 C38 H38 119.1
C37 C38 H38 119.1
C38 C39 C40 119.6(4)
C38 C39 H39 120.2
C40 C39 H39 120.2
C39 C40 C41 122.0(4)
C39 C40 C45 119.1(4)
C41 C40 C45 118.9(4)
C42 C41 O7 124.8(4)
C42 C41 C40 120.8(4)
O7 C41 C40 114.4(4)
C41 C42 C43 119.2(5)
C41 C42 H42 120.4
C43 C42 H42 120.4
C44 C43 C42 122.3(5)
C44 C43 H43 118.9
C42 C43 H43 118.9
C43 C44 C45 119.8(4)
C43 C44 H44 120.1
C45 C44 H44 120.1
C44 C45 C40 119.0(4)
C44 C45 C46 122.3(4)
C40 C45 C46 118.7(4)
C37 C46 O1 125.4(4)
C37 C46 C45 120.9(4)
O1 C46 C45 113.7(4)
O1 C47 C48 113.9(4)
O1 C47 H47A 108.8
C48 C47 H47A 108.8
O1 C47 H47B 108.8
C48 C47 H47B 108.8
H47A C47 H47B 107.7
O2 C48 C47 110.0(4)
O2 C48 H48A 109.7
C47 C48 H48A 109.7
O2 C48 H48B 109.7
C47 C48 H48B 109.7
H48A C48 H48B 108.2
O2 C49 C50 108.3(4)
O2 C49 H49A 110.0
C50 C49 H49A 110.0
O2 C49 H49B 110.0
C50 C49 H49B 110.0
H49A C49 H49B 108.4
O3 C50 C49 110.7(4)
O3 C50 H50A 109.5
C49 C50 H50A 109.5
O3 C50 H50B 109.5
C49 C50 H50B 109.5
H50A C50 H50B 108.1
O3 C51 C52 112.2(4)
O3 C51 H51A 109.2
C52 C51 H51A 109.2
O3 C51 H51B 109.2
C52 C51 H51B 109.2
H51A C51 H51B 107.9
N5 C52 C51 111.2(4)
N5 C52 H52A 109.4
C51 C52 H52A 109.4
N5 C52 H52B 109.4
C51 C52 H52B 109.4
H52A C52 H52B 108.0
N5 C53 C54 105.1(4)
N5 C53 H53 127.4
C54 C53 H53 127.4
C53 C54 N7 108.4(4)
C53 C54 C55 130.9(5)
N7 C54 C55 120.6(4)
O4 C55 C54 110.9(4)
O4 C55 H55A 109.5
C54 C55 H55A 109.5
O4 C55 H55B 109.5
C54 C55 H55B 109.5
H55A C55 H55B 108.0
O4 C56 C57 111.2(4)
O4 C56 H56A 109.4
C57 C56 H56A 109.4
O4 C56 H56B 109.4
C57 C56 H56B 109.4
H56A C56 H56B 108.0
O5 C57 C56 111.7(4)
O5 C57 H57A 109.3
C56 C57 H57A 109.3
O5 C57 H57B 109.3
C56 C57 H57B 109.3
H57A C57 H57B 107.9
O5 C58 C59 111.3(4)
O5 C58 H58A 109.4
C59 C58 H58A 109.4
O5 C58 H58B 109.4
C59 C58 H58B 109.4
H58A C58 H58B 108.0
O6 C59 C58 109.0(4)
O6 C59 H59A 109.9
C58 C59 H59A 109.9
O6 C59 H59B 109.9
C58 C59 H59B 109.9
H59A C59 H59B 108.3
O6 C60 C61 108.8(4)
O6 C60 H60A 109.9
C61 C60 H60A 109.9
O6 C60 H60B 109.9
C61 C60 H60B 109.9
H60A C60 H60B 108.3
O7 C61 C60 110.6(4)
O7 C61 H61A 109.5
C60 C61 H61A 109.5
O7 C61 H61B 109.5
C60 C61 H61B 109.5
H61A C61 H61B 108.1
F4 P1 F6 90.7(3)
F4 P1 F1 89.9(3)
F6 P1 F1 179.4(3)
F4 P1 F5 177.6(3)
F6 P1 F5 91.7(3)
F1 P1 F5 87.8(3)
F4 P1 F2 89.4(3)
F6 P1 F2 91.4(2)
F1 P1 F2 88.60(19)
F5 P1 F2 89.9(3)
F4 P1 F3 93.5(3)
F6 P1 F3 89.6(2)
F1 P1 F3 90.43(19)
F5 P1 F3 87.1(2)
F2 P1 F3 176.9(2)
F9A P2 F10B 138.0(5)
F9A P2 F11B 124.3(5)
F10B P2 F11B 93.0(5)
F9A P2 F7 95.4(3)
F10B P2 F7 93.2(4)
F11B P2 F7 103.7(4)
F9A P2 F12A 91.4(4)
F11B P2 F12A 137.8(5)
F7 P2 F12A 93.0(3)
F9A P2 F8 84.5(3)
F10B P2 F8 85.8(4)
F11B P2 F8 77.5(4)
F7 P2 F8 178.5(2)
F12A P2 F8 85.5(3)
F9A P2 F11A 89.7(4)
F10B P2 F11A 132.3(5)
F7 P2 F11A 81.2(4)
F12A P2 F11A 174.2(4)
F8 P2 F11A 100.3(4)
F10B P2 F9B 174.0(6)
F11B P2 F9B 90.1(5)
F7 P2 F9B 91.0(4)
F12A P2 F9B 128.5(5)
F8 P2 F9B 89.9(4)
F11A P2 F9B 52.6(5)
F9A P2 F12B 51.2(4)
F10B P2 F12B 89.5(5)
F11B P2 F12B 173.1(4)
F7 P2 F12B 82.6(3)
F8 P2 F12B 96.2(3)
F11A P2 F12B 135.6(5)
F9B P2 F12B 86.8(4)
F9A P2 F10A 177.5(3)
F11B P2 F10A 56.3(4)
F7 P2 F10A 82.0(3)
F12A P2 F10A 89.1(4)
F8 P2 F10A 98.0(3)
F11A P2 F10A 89.6(4)
F9B P2 F10A 142.2(5)
F12B P2 F10A 128.4(5)
F16B P3 F17B 91.0(8)
F16B P3 F15B 165(2)
F17B P3 F15B 88.8(7)
F16B P3 F18B 89.8(8)
F17B P3 F18B 163.6(13)
F15B P3 F18B 86.2(8)
F16B P3 F18A 113.1(10)
F17B P3 F18A 150.4(9)
F15B P3 F18A 63.4(8)
F16B P3 F17A 68.0(11)
F15B P3 F17A 116.2(8)
F18B P3 F17A 157.5(9)
F18A P3 F17A 177.3(4)
F16B P3 F13 94.2(18)
F17B P3 F13 107.6(8)
F15B P3 F13 100.1(8)
F18B P3 F13 88.7(10)
F18A P3 F13 88.3(3)
F17A P3 F13 89.1(3)
F16B P3 F14 87.1(18)
F17B P3 F14 73.5(8)
F15B P3 F14 78.5(8)
F18B P3 F14 90.2(10)
F18A P3 F14 90.2(3)
F17A P3 F14 92.4(3)
F13 P3 F14 178.3(2)
F16B P3 F15A 156.9(10)
F17B P3 F15A 66.8(8)
F18B P3 F15A 113.3(8)
F18A P3 F15A 89.9(3)
F17A P3 F15A 89.0(3)
F13 P3 F15A 87.0(3)
F14 P3 F15A 92.2(3)
F17B P3 F16A 113.1(8)
F15B P3 F16A 151.8(9)
F18B P3 F16A 67.7(10)
F18A P3 F16A 91.0(4)
F17A P3 F16A 89.9(4)
F13 P3 F16A 90.3(5)
F14 P3 F16A 90.5(5)
F15A P3 F16A 177.1(6)
F22 P4 F21 179.27(19)
F22 P4 F19 89.77(17)
F21 P4 F19 90.95(17)
F22 P4 F24 90.57(19)
F21 P4 F24 89.57(17)
F19 P4 F24 89.84(16)
F22 P4 F23 89.64(19)
F21 P4 F23 90.23(18)
F19 P4 F23 90.23(16)
F24 P4 F23 179.8(2)
F22 P4 F20 89.96(18)
F21 P4 F20 89.32(18)
F19 P4 F20 179.7(2)
F24 P4 F20 89.94(17)
F23 P4 F20 89.99(17)
N8 C62 C63 176.7(9)
C62 C63 H63A 109.5
C62 C63 H63B 109.5
H63A C63 H63B 109.5
C62 C63 H63C 109.5
H63A C63 H63C 109.5
H63B C63 H63C 109.5
N9 C64 C65 178.4(9)
C64 C65 H65A 109.5
C64 C65 H65B 109.5
H65A C65 H65B 109.5
C64 C65 H65C 109.5
H65A C65 H65C 109.5
H65B C65 H65C 109.5
N10 C66 C67 178.4(6)
C66 C67 H67A 109.5
C66 C67 H67B 109.5
H67A C67 H67B 109.5
C66 C67 H67C 109.5
H67A C67 H67C 109.5
H67B C67 H67C 109.5
N11 C68 C69 174.5(8)
C68 C69 H69A 109.5
C68 C69 H69B 109.5
H69A C69 H69B 109.5
C68 C69 H69C 109.5
H69A C69 H69C 109.5
H69B C69 H69C 109.5
N12 C70 C71 178.6(8)
C70 C71 H71A 109.5
C70 C71 H71B 109.5
H71A C71 H71B 109.5
C70 C71 H71C 109.5
H71A C71 H71C 109.5
H71B C71 H71C 109.5
N13 C72 C73 165.7(11)
C72 C73 H73A 109.5
C72 C73 H73B 109.5
H73A C73 H73B 109.5
C72 C73 H73C 109.5
H73A C73 H73C 109.5
H73B C73 H73C 109.5

loop_
_geom_bond_atom_site_label_1
_geom_bond_atom_site_label_2
_geom_bond_distance
O1 C46 1.373(5)
O1 C47 1.446(6)
O2 C48 1.409(6)
O2 C49 1.418(6)
O3 C51 1.413(6)
O3 C50 1.441(6)
O4 C55 1.404(6)
O4 C56 1.439(5)
O5 C58 1.420(6)
O5 C57 1.425(6)
O6 C59 1.420(5)
O6 C60 1.432(6)
O7 C41 1.373(5)
O7 C61 1.434(5)
N1 C13 1.327(6)
N1 C9 1.339(6)
N1 C8 1.506(6)
N2 C17 1.327(6)
N2 C16 1.328(6)
N2 C19 1.512(6)
N3 C31 1.334(5)
N3 C27 1.339(5)
N3 C26 1.500(5)
N4 C34 1.334(5)
N4 C35 1.349(6)
N4 C1 1.498(5)
N5 N6 1.339(5)
N5 C53 1.349(6)
N5 C52 1.474(6)
N6 N7 1.317(5)
N7 C54 1.361(6)
C1 C2 1.507(6)
C1 H1A 0.9900
C1 H1B 0.9900
C2 C7 1.387(6)
C2 C3 1.402(6)
C3 C4 1.394(7)
C3 H3 0.9500
C4 C5 1.374(7)
C4 H4 0.9500
C5 C6 1.394(6)
C5 C8 1.508(7)
C6 C7 1.386(6)
C6 H6 0.9500
C7 H7 0.9500
C8 H8A 0.9900
C8 H8B 0.9900
C9 C10 1.370(7)
C9 H9 0.9500
C10 C11 1.390(7)
C10 H10 0.9500
C11 C12 1.384(7)
C11 C14 1.494(6)
C12 C13 1.389(6)
C12 H12 0.9500
C13 H13 0.9500
C14 C15 1.386(7)
C14 C18 1.392(7)
C15 C16 1.398(7)
C15 H15 0.9500
C16 H16 0.9500
C17 C18 1.364(6)
C17 H17 0.9500
C18 H18 0.9500
C19 C20 1.527(7)
C19 H19A 0.9900
C19 H19B 0.9900
C20 C21 1.374(7)
C20 C25 1.380(7)
C21 C22 1.395(7)
C21 H21 0.9500
C22 C23 1.381(6)
C22 H22 0.9500
C23 C24 1.401(6)
C23 C26 1.503(6)
C24 C25 1.389(6)
C24 H24 0.9500
C25 H25 0.9500
C26 H26A 0.9900
C26 H26B 0.9900
C27 C28 1.374(6)
C27 H27 0.9500
C28 C29 1.389(6)
C28 H28 0.9500
C29 C30 1.378(6)
C29 C32 1.491(6)
C30 C31 1.383(6)
C30 H30 0.9500
C31 H31 0.9500
C32 C33 1.393(6)
C32 C36 1.400(6)
C33 C34 1.394(6)
C33 H33 0.9500
C34 H34 0.9500
C35 C36 1.372(6)
C35 H35 0.9500
C36 H36 0.9500
C37 C46 1.356(6)
C37 C38 1.407(6)
C37 H37 0.9500
C38 C39 1.366(6)
C38 H38 0.9500
C39 C40 1.422(6)
C39 H39 0.9500
C40 C41 1.423(6)
C40 C45 1.425(6)
C41 C42 1.373(6)
C42 C43 1.405(6)
C42 H42 0.9500
C43 C44 1.361(6)
C43 H43 0.9500
C44 C45 1.419(6)
C44 H44 0.9500
C45 C46 1.427(6)
C47 C48 1.504(7)
C47 H47A 0.9900
C47 H47B 0.9900
C48 H48A 0.9900
C48 H48B 0.9900
C49 C50 1.488(7)
C49 H49A 0.9900
C49 H49B 0.9900
C50 H50A 0.9900
C50 H50B 0.9900
C51 C52 1.503(7)
C51 H51A 0.9900
C51 H51B 0.9900
C52 H52A 0.9900
C52 H52B 0.9900
C53 C54 1.358(7)
C53 H53 0.9500
C54 C55 1.506(7)
C55 H55A 0.9900
C55 H55B 0.9900
C56 C57 1.469(7)
C56 H56A 0.9900
C56 H56B 0.9900
C57 H57A 0.9900
C57 H57B 0.9900
C58 C59 1.481(7)
C58 H58A 0.9900
C58 H58B 0.9900
C59 H59A 0.9900
C59 H59B 0.9900
C60 C61 1.499(7)
C60 H60A 0.9900
C60 H60B 0.9900
C61 H61A 0.9900
C61 H61B 0.9900
P1 F4 1.543(4)
P1 F6 1.557(4)
P1 F1 1.577(4)
P1 F5 1.586(4)
P1 F2 1.602(4)
P1 F3 1.603(4)
P2 F9A 1.550(6)
P2 F10B 1.551(8)
P2 F11B 1.556(7)
P2 F7 1.557(4)
P2 F12A 1.565(6)
P2 F8 1.568(4)
P2 F11A 1.570(6)
P2 F9B 1.593(8)
P2 F12B 1.607(7)
P2 F10A 1.615(6)
P3 F16B 1.46(3)
P3 F17B 1.531(19)
P3 F15B 1.54(2)
P3 F18B 1.55(3)
P3 F18A 1.576(8)
P3 F17A 1.587(6)
P3 F13 1.589(4)
P3 F14 1.600(4)
P3 F15A 1.612(7)
P3 F16A 1.613(9)
P4 F22 1.579(3)
P4 F21 1.583(3)
P4 F19 1.594(3)
P4 F24 1.598(3)
P4 F23 1.598(3)
P4 F20 1.612(3)
N8 C62 1.158(9)
C62 C63 1.419(10)
C63 H63A 0.9800
C63 H63B 0.9800
C63 H63C 0.9800
N9 C64 1.112(8)
C64 C65 1.482(10)
C65 H65A 0.9800
C65 H65B 0.9800
C65 H65C 0.9800
N10 C66 1.122(6)
C66 C67 1.456(7)
C67 H67A 0.9800
C67 H67B 0.9800
C67 H67C 0.9800
N11 C68 1.180(10)
C68 C69 1.486(11)
C69 H69A 0.9800
C69 H69B 0.9800
C69 H69C 0.9800
N12 C70 1.154(8)
C70 C71 1.443(9)
C71 H71A 0.9800
C71 H71B 0.9800
C71 H71C 0.9800
N13 C72 1.114(10)
C72 C73 1.454(10)
C73 H73A 0.9800
C73 H73B 0.9800
C73 H73C 0.9800

loop_
_geom_torsion_atom_site_label_1
_geom_torsion_atom_site_label_2
_geom_torsion_atom_site_label_3
_geom_torsion_atom_site_label_4
_geom_torsion
C53 N5 N6 N7 -0.9(5)
C52 N5 N6 N7 176.1(4)
N5 N6 N7 C54 0.5(5)
C34 N4 C1 C2 90.0(5)
C35 N4 C1 C2 -84.5(5)
N4 C1 C2 C7 -88.3(5)
N4 C1 C2 C3 87.4(5)
C7 C2 C3 C4 4.4(6)
C1 C2 C3 C4 -171.4(4)
C2 C3 C4 C5 0.4(7)
C3 C4 C5 C6 -4.6(7)
C3 C4 C5 C8 171.2(4)
C4 C5 C6 C7 4.0(7)
C8 C5 C6 C7 -171.7(4)
C5 C6 C7 C2 0.8(7)
C3 C2 C7 C6 -5.0(6)
C1 C2 C7 C6 170.8(4)
C13 N1 C8 C5 83.0(5)
C9 N1 C8 C5 -91.2(5)
C4 C5 C8 N1 -82.7(5)
C6 C5 C8 N1 93.0(5)
C13 N1 C9 C10 -2.0(7)
C8 N1 C9 C10 172.1(4)
N1 C9 C10 C11 -2.3(7)
C9 C10 C11 C12 5.5(7)
C9 C10 C11 C14 -173.4(4)
C10 C11 C12 C13 -4.7(7)
C14 C11 C12 C13 174.2(4)
C9 N1 C13 C12 2.8(7)
C8 N1 C13 C12 -171.4(4)
C11 C12 C13 N1 0.7(7)
C12 C11 C14 C15 -170.7(4)
C10 C11 C14 C15 8.1(7)
C12 C11 C14 C18 5.8(7)
C10 C11 C14 C18 -175.3(4)
C18 C14 C15 C16 -1.7(7)
C11 C14 C15 C16 174.9(4)
C17 N2 C16 C15 2.7(7)
C19 N2 C16 C15 -174.3(4)
C14 C15 C16 N2 -0.9(7)
C16 N2 C17 C18 -1.7(7)
C19 N2 C17 C18 175.3(4)
N2 C17 C18 C14 -1.1(7)
C15 C14 C18 C17 2.7(7)
C11 C14 C18 C17 -173.9(4)
C17 N2 C19 C20 -97.7(5)
C16 N2 C19 C20 79.3(6)
N2 C19 C20 C21 -85.0(6)
N2 C19 C20 C25 91.7(5)
C25 C20 C21 C22 -5.4(7)
C19 C20 C21 C22 171.2(4)
C20 C21 C22 C23 0.7(7)
C21 C22 C23 C24 4.4(6)
C21 C22 C23 C26 -169.6(4)
C22 C23 C24 C25 -4.9(6)
C26 C23 C24 C25 169.1(4)
C21 C20 C25 C24 4.9(7)
C19 C20 C25 C24 -171.8(4)
C23 C24 C25 C20 0.2(6)
C31 N3 C26 C23 87.4(5)
C27 N3 C26 C23 -86.8(5)
C22 C23 C26 N3 87.3(5)
C24 C23 C26 N3 -86.6(5)
C31 N3 C27 C28 -1.4(6)
C26 N3 C27 C28 172.7(4)
N3 C27 C28 C29 -1.0(6)
C27 C28 C29 C30 2.7(6)
C27 C28 C29 C32 -174.3(4)
C28 C29 C30 C31 -2.1(6)
C32 C29 C30 C31 174.9(4)
C27 N3 C31 C30 1.9(6)
C26 N3 C31 C30 -172.2(4)
C29 C30 C31 N3 -0.1(6)
C30 C29 C32 C33 174.0(4)
C28 C29 C32 C33 -9.2(6)
C30 C29 C32 C36 -10.4(6)
C28 C29 C32 C36 166.4(4)
C36 C32 C33 C34 -1.6(6)
C29 C32 C33 C34 174.2(4)
C35 N4 C34 C33 0.4(6)
C1 N4 C34 C33 -174.0(4)
C32 C33 C34 N4 0.7(6)
C34 N4 C35 C36 -0.6(6)
C1 N4 C35 C36 173.9(4)
N4 C35 C36 C32 -0.3(6)
C33 C32 C36 C35 1.4(6)
C29 C32 C36 C35 -174.4(4)
C46 C37 C38 C39 1.0(7)
C37 C38 C39 C40 -0.7(7)
C38 C39 C40 C41 -180.0(4)
C38 C39 C40 C45 -1.2(6)
C61 O7 C41 C42 -0.6(6)
C61 O7 C41 C40 -179.7(4)
C39 C40 C41 C42 177.1(4)
C45 C40 C41 C42 -1.7(6)
C39 C40 C41 O7 -3.7(6)
C45 C40 C41 O7 177.5(4)
O7 C41 C42 C43 -178.0(4)
C40 C41 C42 C43 1.0(7)
C41 C42 C43 C44 0.3(7)
C42 C43 C44 C45 -1.0(7)
C43 C44 C45 C40 0.3(6)
C43 C44 C45 C46 179.8(4)
C39 C40 C45 C44 -177.8(4)
C41 C40 C45 C44 1.0(6)
C39 C40 C45 C46 2.7(6)
C41 C40 C45 C46 -178.5(4)
C38 C37 C46 O1 -178.9(4)
C38 C37 C46 C45 0.6(7)
C47 O1 C46 C37 -11.4(7)
C47 O1 C46 C45 169.1(4)
C44 C45 C46 C37 178.1(4)
C40 C45 C46 C37 -2.4(6)
C44 C45 C46 O1 -2.3(6)
C40 C45 C46 O1 177.1(4)
C46 O1 C47 C48 97.8(5)
C49 O2 C48 C47 -165.4(4)
O1 C47 C48 O2 -61.5(5)
C48 O2 C49 C50 -178.2(4)
C51 O3 C50 C49 97.8(5)
O2 C49 C50 O3 64.2(5)
C50 O3 C51 C52 94.8(5)
N6 N5 C52 C51 51.8(6)
C53 N5 C52 C51 -131.8(5)
O3 C51 C52 N5 66.4(6)
N6 N5 C53 C54 0.8(5)
C52 N5 C53 C54 -175.8(5)
N5 C53 C54 N7 -0.5(5)
N5 C53 C54 C55 176.5(5)
N6 N7 C54 C53 0.0(5)
N6 N7 C54 C55 -177.4(4)
C56 O4 C55 C54 168.9(4)
C53 C54 C55 O4 146.0(5)
N7 C54 C55 O4 -37.4(6)
C55 O4 C56 C57 -173.5(4)
C58 O5 C57 C56 -176.2(4)
O4 C56 C57 O5 -73.3(5)
C57 O5 C58 C59 -175.2(4)
C60 O6 C59 C58 168.9(4)
O5 C58 C59 O6 70.5(5)
C59 O6 C60 C61 -169.8(4)
C41 O7 C61 C60 171.1(4)
O6 C60 C61 O7 -74.8(5)
